data_7251023
loop_
_publ_author_name
'Hu, Qi-Long'
'Deng, Jun-Jie'
'Ye, Jia'
'Li, Jian'
'Chan, Albert S. C.'
'Su, Hang'
'Xiong, Xiao-Feng'

_publ_section_title
;
 Chemoselective Minisci alkylation in aqueous medium: a general strategy
 for functionalization of complex N-heteroarenes and biomolecules
;
_journal_issue 43
_journal_name_full 'Green Chemistry'
_journal_page_first 13944
_journal_page_last 13952
_journal_paper_doi 10.1039/D5GC04621A
_journal_volume 27
_journal_year 2025
_chemical_formula_moiety 'C11 H14 N2 O'
_chemical_formula_sum 'C11 H14 N2 O'
_chemical_formula_weight 190.24
_space_group_crystal_system orthorhombic
_space_group_IT_number 61
_space_group_name_Hall '-P 2ac 2ab'
_space_group_name_H-M_alt 'P b c a'
_atom_sites_solution_hydrogens mixed
_atom_sites_solution_primary iterative
_audit_creation_date 2024-04-17
_audit_creation_method
;
Olex2 1.5
(compiled 2024.02.16 svn.r378c4104 for OlexSys, GUI svn.r6928)
;
_audit_update_record
;
2024-04-17 deposited with the CCDC.	2025-10-09 downloaded from the CCDC.
;
_cell_angle_alpha 90
_cell_angle_beta 90
_cell_angle_gamma 90
_cell_formula_units_Z 8
_cell_length_a 10.4817(4)
_cell_length_b 12.0401(5)
_cell_length_c 16.6754(6)
_cell_measurement_reflns_used 4337
_cell_measurement_temperature 100.00(10)
_cell_measurement_theta_max 74.9480
_cell_measurement_theta_min 5.2970
_cell_volume 2104.45(14)
_computing_cell_refinement 'CrysAlisPro 1.171.43.95a (Rigaku OD, 2023)'
_computing_data_collection 'CrysAlisPro 1.171.43.95a (Rigaku OD, 2023)'
_computing_data_reduction 'CrysAlisPro 1.171.43.95a (Rigaku OD, 2023)'
_computing_molecular_graphics 'Olex2 1.5 (Dolomanov et al., 2009)'
_computing_publication_material 'Olex2 1.5 (Dolomanov et al., 2009)'
_computing_structure_refinement 'SHELXL 2014/7 (Sheldrick, 2015)'
_computing_structure_solution 'olex2.solve 1.5 (Bourhis et al., 2015)'
_diffrn_ambient_environment N~2~
_diffrn_ambient_temperature 100.00(10)
_diffrn_detector 'Hybrid Pixel Array Detector'
_diffrn_detector_area_resol_mean 10.0000
_diffrn_detector_type HyPix
_diffrn_measured_fraction_theta_full 0.998
_diffrn_measured_fraction_theta_max 0.960
_diffrn_measurement_details
;
List of Runs (angles in degrees, time in seconds):

  # Type    Start    End  Width  t~exp~   \w     \q     \k     \f   Frames
#--------------------------------------------------------------------------
  1  \w     42.00  95.00   0.50    0.08    --  105.85 -77.00 120.00  106
  2  \w     45.00  72.00   0.50    0.08    --  105.85 -61.00  30.00   54
  3  \w     41.00  72.00   0.50    0.08    --  105.85 -61.00   0.00   62
  4  \w     35.00  67.00   0.50    0.08    --  105.85 -61.00 -60.00   64
  5  \w    -18.00   9.00   0.50    0.05    --   44.84 -19.00  60.00   54
  6  \w     84.00 168.00   0.50    0.08    --  105.85 129.00  56.00  168
  7  \w    -15.00  28.00   0.50    0.05    --   44.84 -19.00 -60.00   86
  8  \w   -126.00 -83.00   0.50    0.08    -- -100.00 -82.00-132.00   86
  9  \w   -118.00 -87.00   0.50    0.05    --  -44.84-141.00 171.00   62
 10  \w   -152.00 -89.00   0.50    0.08    -- -100.00 -39.00  37.00  126
 11  \w    -20.00   5.00   0.50    0.05    --  -44.84  19.00-120.00   50
 12  \w    -42.00  29.00   0.50    0.05    --  -44.84  39.00-168.00  142
 13  \w    -68.00 -38.00   0.50    0.08    -- -100.00  61.00 -90.00   60
 14  \w    -68.00 -37.00   0.50    0.08    -- -100.00 129.00  56.00   62
;
_diffrn_measurement_device 'four-circle diffractometer'
_diffrn_measurement_device_type 'XtaLAB Synergy R, DW system, HyPix'
_diffrn_measurement_method '\w scans'
_diffrn_orient_matrix_type 'CrysAlisPro convention (1999,Acta A55,543-557)'
_diffrn_orient_matrix_UB_11 0.0296926000
_diffrn_orient_matrix_UB_12 0.0354567000
_diffrn_orient_matrix_UB_13 0.0868527000
_diffrn_orient_matrix_UB_21 -0.0664446000
_diffrn_orient_matrix_UB_22 -0.1055014000
_diffrn_orient_matrix_UB_23 0.0314838000
_diffrn_orient_matrix_UB_31 0.1275467000
_diffrn_orient_matrix_UB_32 -0.0631198000
_diffrn_orient_matrix_UB_33 -0.0039032000
_diffrn_radiation_monochromator mirror
_diffrn_radiation_probe x-ray
_diffrn_radiation_type 'Cu K\a'
_diffrn_radiation_wavelength 1.54184
_diffrn_reflns_av_R_equivalents 0.0315
_diffrn_reflns_av_unetI/netI 0.0322
_diffrn_reflns_Laue_measured_fraction_full 0.998
_diffrn_reflns_Laue_measured_fraction_max 0.960
_diffrn_reflns_limit_h_max 13
_diffrn_reflns_limit_h_min -9
_diffrn_reflns_limit_k_max 15
_diffrn_reflns_limit_k_min -15
_diffrn_reflns_limit_l_max 20
_diffrn_reflns_limit_l_min -20
_diffrn_reflns_number 7313
_diffrn_reflns_point_group_measured_fraction_full 0.998
_diffrn_reflns_point_group_measured_fraction_max 0.960
_diffrn_reflns_theta_full 67.684
_diffrn_reflns_theta_max 75.413
_diffrn_reflns_theta_min 5.305
_diffrn_source 'Rotating-anode X-ray tube'
_diffrn_source_type 'Rigaku (Cu) X-ray Source'
_exptl_absorpt_coefficient_mu 0.627
_exptl_absorpt_correction_T_max 1.00000
_exptl_absorpt_correction_T_min 0.85766
_exptl_absorpt_correction_type multi-scan
_exptl_absorpt_process_details
;
CrysAlisPro 1.171.43.95a (Rigaku Oxford Diffraction, 2023)
Empirical absorption correction using spherical harmonics,
implemented in SCALE3 ABSPACK scaling algorithm.
;
_exptl_crystal_colour colourless
_exptl_crystal_colour_primary colourless
_exptl_crystal_density_diffrn 1.201
_exptl_crystal_description block
_exptl_crystal_F_000 816
_exptl_crystal_size_max 0.1
_exptl_crystal_size_mid 0.1
_exptl_crystal_size_min 0.05
_refine_diff_density_max 0.239
_refine_diff_density_min -0.312
_refine_diff_density_rms 0.044
_refine_ls_extinction_method none
_refine_ls_goodness_of_fit_ref 1.065
_refine_ls_hydrogen_treatment mixed
_refine_ls_matrix_type full
_refine_ls_number_parameters 163
_refine_ls_number_reflns 2087
_refine_ls_number_restraints 72
_refine_ls_restrained_S_all 1.065
_refine_ls_R_factor_all 0.0589
_refine_ls_R_factor_gt 0.0511
_refine_ls_shift/su_max 0.001
_refine_ls_shift/su_mean 0.000
_refine_ls_structure_factor_coef Fsqd
_refine_ls_weighting_details 'w=1/[\s^2^(Fo^2^)+(0.0735P)^2^+0.7220P] where P=(Fo^2^+2Fc^2^)/3'
_refine_ls_weighting_scheme calc
_refine_ls_wR_factor_gt 0.1398
_refine_ls_wR_factor_ref 0.1465
_reflns_Friedel_coverage 0.000
_reflns_number_gt 1769
_reflns_number_total 2087
_reflns_threshold_expression 'I > 2\s(I)'
_cod_data_source_file d5gc04621a2.cif
_cod_data_source_block huql_int_240125_auto
_cod_depositor_comments 'Adding full bibliography for 7251023--7251025.cif.'
_cod_database_code 7251023
_shelx_shelxl_version_number 2014/7
_chemical_oxdiff_usercomment 'C H N F'
_shelx_space_group_comment
;
The symmetry employed for this shelxl refinement is uniquely defined
by the following loop, which should always be used as a source of
symmetry information in preference to the above space-group names.
They are only intended as comments.
;
_shelx_estimated_absorpt_t_max 0.969
_shelx_estimated_absorpt_t_min 0.940
_olex2_refinement_description
;
1. Fixed Uiso
 At 1.2 times of:
  All C(H) groups, All C(H,H) groups, All N(H,H) groups
 At 1.5 times of:
  All C(H,H,H) groups
2. Restrained distances
 N1-C4 \\sim N1-C4A
 with sigma of 0.02
 C3-C4 \\sim C3-C4A
 with sigma of 0.02
 C3-C2 \\sim C3-C2A
 with sigma of 0.02
 C3-C1 \\sim C3-C1A
 with sigma of 0.02
 N2-C4 \\sim N2-C4A
 with sigma of 0.02
 N1-C4A \\sim N1-C4
 with sigma of 0.02
 C4A-C3 \\sim C4-C3
 with sigma of 0.02
 C3-C1 \\sim C3-C1A \\sim C3-C2 \\sim C3-C2A
 with sigma of 0.02
3. Uiso/Uaniso restraints and constraints
Uanis(C1A) \\sim Ueq: with sigma of 0.01 and sigma for terminal atoms of 0.05
4. Rigid body (RIGU) restrains
 C4, C3, C1, C2, N1, N2
 with sigma for 1-2 distances of 0.01 and sigma for 1-3 distances of 0.02
 C4A, N1, N2, C3, C1A, C2A
 with sigma for 1-2 distances of 0.01 and sigma for 1-3 distances of 0.02
5. Others
 Sof(H2B)=Sof(H3B)=Sof(C4A)=Sof(H4A)=Sof(C2A)=Sof(H2AA)=Sof(H2AB)=Sof(H2AC)=
 Sof(C1A)=Sof(H1AA)=Sof(H1AB)=Sof(H1AC)=1-FVAR(1)
 Sof(H2A)=Sof(H3A)=Sof(C4)=Sof(H4)=Sof(C2)=Sof(H2C)=Sof(H2D)=Sof(H2E)=Sof(C1)=
 Sof(H1A)=Sof(H1B)=Sof(H1C)=FVAR(1)
6.a Ternary CH refined with riding coordinates:
 C3(H3A), C3(H3B), C4(H4), C4A(H4A)
6.b Aromatic/amide H refined with riding coordinates:
 N2(H2A), N2(H2B), C6(H6), C7(H7), C8(H8), C9(H9)
6.c Idealised Me refined as rotating group:
 C2(H2C,H2D,H2E), C1(H1A,H1B,H1C), C2A(H2AA,H2AB,H2AC), C1A(H1AA,H1AB,H1AC)
;
_olex2_submission_special_instructions 'No special instructions were received'
_oxdiff_exptl_absorpt_empirical_details
;
Empirical correction (ABSPACK) includes:
- Absorption correction using spherical harmonics
- Frame scaling
;
_oxdiff_exptl_absorpt_empirical_full_max 1.266
_oxdiff_exptl_absorpt_empirical_full_min 0.760

loop_
_space_group_symop_operation_xyz
'x, y, z'
'-x+1/2, -y, z+1/2'
'x+1/2, -y+1/2, -z'
'-x, y+1/2, -z+1/2'
'-x, -y, -z'
'x-1/2, y, -z-1/2'
'-x-1/2, y-1/2, z'
'x, -y-1/2, z-1/2'

loop_
_atom_site_label
_atom_site_type_symbol
_atom_site_fract_x
_atom_site_fract_y
_atom_site_fract_z
_atom_site_U_iso_or_equiv
_atom_site_adp_type
_atom_site_occupancy
_atom_site_site_symmetry_order
_atom_site_calc_flag
_atom_site_refinement_flags_posn
_atom_site_refinement_flags_adp
_atom_site_refinement_flags_occupancy
_atom_site_disorder_assembly
_atom_site_disorder_group
O1 O 0.58448(11) 0.44460(9) 0.41289(7) 0.0389(3) Uani 1 1 d . . . . .
N1 N 0.60095(14) 0.61759(12) 0.46393(9) 0.0395(4) Uani 1 1 d D U . . .
N2 N 0.76432(14) 0.74053(12) 0.42441(8) 0.0391(4) Uani 1 1 d D U . . .
H2A H 0.8206 0.7878 0.4436 0.047 Uiso 0.809(4) 1 calc R U P A 1
H2B H 0.7826 0.8118 0.4225 0.047 Uiso 0.191(4) 1 calc R U P A 2
C11 C 0.63452(16) 0.53908(14) 0.41132(9) 0.0358(4) Uani 1 1 d . . . . .
C5 C 0.79693(15) 0.67163(13) 0.36205(9) 0.0353(4) Uani 1 1 d . . . . .
C6 C 0.89523(16) 0.69923(15) 0.30834(10) 0.0402(4) Uani 1 1 d . . . . .
H6 H 0.9368 0.7691 0.3125 0.048 Uiso 1 1 calc R U . . .
C10 C 0.73489(16) 0.56894(14) 0.35356(10) 0.0389(4) Uani 1 1 d . . . . .
C7 C 0.93126(18) 0.62532(16) 0.24994(11) 0.0469(5) Uani 1 1 d . . . . .
H7 H 0.9987 0.6444 0.2144 0.056 Uiso 1 1 calc R U . . .
C8 C 0.8709(2) 0.52294(17) 0.24175(12) 0.0538(5) Uani 1 1 d . . . . .
H8 H 0.8972 0.4723 0.2013 0.065 Uiso 1 1 calc R U . . .
C9 C 0.77209(19) 0.49582(16) 0.29311(11) 0.0498(5) Uani 1 1 d . . . . .
H9 H 0.7292 0.4268 0.2872 0.060 Uiso 1 1 calc R U . . .
C3 C 0.62954(19) 0.78711(16) 0.54174(11) 0.0482(5) Uani 1 1 d D U . . .
H3A H 0.5397 0.7766 0.5604 0.058 Uiso 0.809(4) 1 calc R U P A 1
H3B H 0.5747 0.7482 0.5820 0.058 Uiso 0.191(4) 1 calc R U P A 2
C4 C 0.6374(2) 0.73564(17) 0.45864(13) 0.0351(5) Uani 0.809(4) 1 d D U P A 1
H4 H 0.5765 0.7749 0.4222 0.042 Uiso 0.809(4) 1 calc R U P A 1
C2 C 0.6530(3) 0.9129(2) 0.53942(16) 0.0576(8) Uani 0.809(4) 1 d D U P A 1
H2C H 0.7443 0.9272 0.5321 0.086 Uiso 0.809(4) 1 calc R U P A 1
H2D H 0.6244 0.9462 0.5899 0.086 Uiso 0.809(4) 1 calc R U P A 1
H2E H 0.6052 0.9455 0.4947 0.086 Uiso 0.809(4) 1 calc R U P A 1
C1 C 0.7133(2) 0.7324(2) 0.60327(14) 0.0539(7) Uani 0.809(4) 1 d D U P A 1
H1A H 0.6925 0.6532 0.6065 0.081 Uiso 0.809(4) 1 calc R U P A 1
H1B H 0.6992 0.7671 0.6557 0.081 Uiso 0.809(4) 1 calc R U P A 1
H1C H 0.8030 0.7412 0.5878 0.081 Uiso 0.809(4) 1 calc R U P A 1
H1 H 0.542(2) 0.5975(17) 0.5045(12) 0.043(5) Uiso 1 1 d . . . . .
C4A C 0.7024(11) 0.6962(9) 0.4901(6) 0.052(3) Uani 0.191(4) 1 d D U P A 2
H4A H 0.7653 0.6563 0.5247 0.062 Uiso 0.191(4) 1 calc R U P A 2
C2A C 0.5468(14) 0.8545(12) 0.4894(9) 0.091(5) Uani 0.191(4) 1 d D U P A 2
H2AA H 0.5996 0.9035 0.4562 0.137 Uiso 0.191(4) 1 calc R U P A 2
H2AB H 0.4892 0.8994 0.5224 0.137 Uiso 0.191(4) 1 calc R U P A 2
H2AC H 0.4966 0.8054 0.4547 0.137 Uiso 0.191(4) 1 calc R U P A 2
C1A C 0.7357(16) 0.8498(15) 0.5868(9) 0.099(6) Uani 0.191(4) 1 d D U P A 2
H1AA H 0.7828 0.7977 0.6209 0.149 Uiso 0.191(4) 1 calc R U P A 2
H1AB H 0.6976 0.9080 0.6202 0.149 Uiso 0.191(4) 1 calc R U P A 2
H1AC H 0.7943 0.8836 0.5480 0.149 Uiso 0.191(4) 1 calc R U P A 2

loop_
_atom_site_aniso_label
_atom_site_aniso_U_11
_atom_site_aniso_U_22
_atom_site_aniso_U_33
_atom_site_aniso_U_23
_atom_site_aniso_U_13
_atom_site_aniso_U_12
O1 0.0369(6) 0.0341(6) 0.0459(6) -0.0002(5) 0.0003(5) -0.0010(5)
N1 0.0384(7) 0.0373(8) 0.0428(8) -0.0031(6) 0.0068(6) -0.0055(6)
N2 0.0354(7) 0.0363(7) 0.0456(8) -0.0040(6) 0.0052(6) -0.0034(6)
C11 0.0338(8) 0.0354(8) 0.0382(8) -0.0006(6) -0.0039(6) 0.0004(7)
C5 0.0311(8) 0.0368(8) 0.0380(8) 0.0006(6) -0.0031(6) 0.0027(6)
C6 0.0346(8) 0.0417(9) 0.0444(9) 0.0021(7) -0.0008(7) -0.0001(7)
C10 0.0372(9) 0.0398(9) 0.0396(8) -0.0020(7) 0.0006(7) -0.0010(7)
C7 0.0420(10) 0.0542(10) 0.0445(9) -0.0009(8) 0.0075(8) -0.0008(8)
C8 0.0577(12) 0.0545(12) 0.0492(10) -0.0136(9) 0.0125(9) -0.0030(9)
C9 0.0530(11) 0.0458(10) 0.0506(10) -0.0099(8) 0.0072(8) -0.0071(9)
C3 0.0501(11) 0.0452(10) 0.0494(10) -0.0094(8) 0.0133(8) -0.0101(8)
C4 0.0324(11) 0.0318(10) 0.0412(11) -0.0008(8) 0.0021(9) -0.0014(8)
C2 0.0723(18) 0.0428(13) 0.0578(15) -0.0159(11) 0.0177(13) -0.0071(12)
C1 0.0569(15) 0.0630(16) 0.0417(12) -0.0021(11) 0.0002(10) -0.0149(12)
C4A 0.060(7) 0.052(6) 0.043(5) -0.004(4) 0.004(5) -0.011(5)
C2A 0.082(9) 0.064(8) 0.128(11) -0.004(8) 0.050(8) 0.012(7)
C1A 0.132(13) 0.090(11) 0.076(9) -0.032(8) 0.024(9) -0.026(10)

loop_
_atom_type_symbol
_atom_type_description
_atom_type_scat_dispersion_real
_atom_type_scat_dispersion_imag
_atom_type_scat_source
C C 0.0181 0.0091 'International Tables Vol C Tables 4.2.6.8 and 6.1.1.4'
H H 0.0000 0.0000 'International Tables Vol C Tables 4.2.6.8 and 6.1.1.4'
N N 0.0311 0.0180 'International Tables Vol C Tables 4.2.6.8 and 6.1.1.4'
O O 0.0492 0.0322 'International Tables Vol C Tables 4.2.6.8 and 6.1.1.4'

loop_
_geom_angle_atom_site_label_1
_geom_angle_atom_site_label_2
_geom_angle_atom_site_label_3
_geom_angle
_geom_angle_site_symmetry_1
_geom_angle_site_symmetry_3
_geom_angle_publ_flag
C11 N1 C4 125.05(15) . . ?
C11 N1 H1 117.4(12) . . ?
C11 N1 C4A 117.0(4) . . ?
C4 N1 H1 117.2(12) . . ?
C4A N1 H1 114.8(12) . . ?
C5 N2 H2A 119.9 . . ?
C5 N2 H2B 120.5 . . ?
C5 N2 C4 120.14(15) . . ?
C5 N2 C4A 119.0(4) . . ?
C4 N2 H2A 119.9 . . ?
C4A N2 H2B 120.5 . . ?
O1 C11 N1 121.21(15) . . ?
O1 C11 C10 122.34(15) . . ?
N1 C11 C10 116.43(15) . . ?
N2 C5 C6 121.48(15) . . ?
N2 C5 C10 119.54(15) . . ?
C10 C5 C6 118.92(15) . . ?
C5 C6 H6 120.0 . . ?
C7 C6 C5 120.06(17) . . ?
C7 C6 H6 120.0 . . ?
C5 C10 C11 118.71(15) . . ?
C9 C10 C11 121.28(16) . . ?
C9 C10 C5 119.97(16) . . ?
C6 C7 H7 119.4 . . ?
C6 C7 C8 121.24(17) . . ?
C8 C7 H7 119.4 . . ?
C7 C8 H8 120.4 . . ?
C9 C8 C7 119.25(17) . . ?
C9 C8 H8 120.4 . . ?
C10 C9 H9 119.7 . . ?
C8 C9 C10 120.54(18) . . ?
C8 C9 H9 119.7 . . ?
C4 C3 H3A 106.4 . . ?
C4 C3 C2 111.75(17) . . ?
C2 C3 H3A 106.4 . . ?
C1 C3 H3A 106.4 . . ?
C1 C3 C4 114.34(18) . . ?
C1 C3 C2 110.9(2) . . ?
C4A C3 H3B 108.5 . . ?
C2A C3 H3B 108.5 . . ?
C2A C3 C4A 109.9(7) . . ?
C2A C3 C1A 116.4(10) . . ?
C1A C3 H3B 108.5 . . ?
C1A C3 C4A 104.8(8) . . ?
N1 C4 C3 108.94(16) . . ?
N1 C4 H4 109.1 . . ?
N2 C4 N1 107.49(15) . . ?
N2 C4 C3 113.09(17) . . ?
N2 C4 H4 109.1 . . ?
C3 C4 H4 109.1 . . ?
C3 C2 H2C 109.5 . . ?
C3 C2 H2D 109.5 . . ?
C3 C2 H2E 109.5 . . ?
H2C C2 H2D 109.5 . . ?
H2C C2 H2E 109.5 . . ?
H2D C2 H2E 109.5 . . ?
C3 C1 H1A 109.5 . . ?
C3 C1 H1B 109.5 . . ?
C3 C1 H1C 109.5 . . ?
H1A C1 H1B 109.5 . . ?
H1A C1 H1C 109.5 . . ?
H1B C1 H1C 109.5 . . ?
N1 C4A C3 104.7(7) . . ?
N1 C4A H4A 109.5 . . ?
N2 C4A N1 110.5(6) . . ?
N2 C4A C3 113.0(7) . . ?
N2 C4A H4A 109.5 . . ?
C3 C4A H4A 109.5 . . ?
C3 C2A H2AA 109.5 . . ?
C3 C2A H2AB 109.5 . . ?
C3 C2A H2AC 109.5 . . ?
H2AA C2A H2AB 109.5 . . ?
H2AA C2A H2AC 109.5 . . ?
H2AB C2A H2AC 109.5 . . ?
C3 C1A H1AA 109.5 . . ?
C3 C1A H1AB 109.5 . . ?
C3 C1A H1AC 109.5 . . ?
H1AA C1A H1AB 109.5 . . ?
H1AA C1A H1AC 109.5 . . ?
H1AB C1A H1AC 109.5 . . ?

loop_
_geom_bond_atom_site_label_1
_geom_bond_atom_site_label_2
_geom_bond_distance
_geom_bond_site_symmetry_2
_geom_bond_publ_flag
O1 C11 1.253(2) . ?
N1 C11 1.337(2) . ?
N1 C4 1.474(2) . ?
N1 H1 0.95(2) . ?
N1 C4A 1.489(10) . ?
N2 H2A 0.8800 . ?
N2 H2B 0.8800 . ?
N2 C5 1.373(2) . ?
N2 C4 1.449(2) . ?
N2 C4A 1.380(9) . ?
C11 C10 1.471(2) . ?
C5 C6 1.405(2) . ?
C5 C10 1.404(2) . ?
C6 H6 0.9500 . ?
C6 C7 1.372(3) . ?
C10 C9 1.394(2) . ?
C7 H7 0.9500 . ?
C7 C8 1.392(3) . ?
C8 H8 0.9500 . ?
C8 C9 1.383(3) . ?
C9 H9 0.9500 . ?
C3 H3A 1.0000 . ?
C3 H3B 1.0000 . ?
C3 C4 1.520(3) . ?
C3 C2 1.535(3) . ?
C3 C1 1.503(3) . ?
C3 C4A 1.589(10) . ?
C3 C2A 1.474(12) . ?
C3 C1A 1.541(13) . ?
C4 H4 1.0000 . ?
C2 H2C 0.9800 . ?
C2 H2D 0.9800 . ?
C2 H2E 0.9800 . ?
C1 H1A 0.9800 . ?
C1 H1B 0.9800 . ?
C1 H1C 0.9800 . ?
C4A H4A 1.0000 . ?
C2A H2AA 0.9800 . ?
C2A H2AB 0.9800 . ?
C2A H2AC 0.9800 . ?
C1A H1AA 0.9800 . ?
C1A H1AB 0.9800 . ?
C1A H1AC 0.9800 . ?

loop_
_geom_torsion_atom_site_label_1
_geom_torsion_atom_site_label_2
_geom_torsion_atom_site_label_3
_geom_torsion_atom_site_label_4
_geom_torsion
_geom_torsion_site_symmetry_1
_geom_torsion_site_symmetry_2
_geom_torsion_site_symmetry_3
_geom_torsion_site_symmetry_4
_geom_torsion_publ_flag
O1 C11 C10 C5 -172.25(15) . . . . ?
O1 C11 C10 C9 5.3(3) . . . . ?
N1 C11 C10 C5 6.2(2) . . . . ?
N1 C11 C10 C9 -176.23(17) . . . . ?
N2 C5 C6 C7 175.63(16) . . . . ?
N2 C5 C10 C11 1.1(2) . . . . ?
N2 C5 C10 C9 -176.50(16) . . . . ?
C11 N1 C4 N2 -34.4(3) . . . . ?
C11 N1 C4 C3 -157.30(17) . . . . ?
C11 N1 C4A N2 50.6(9) . . . . ?
C11 N1 C4A C3 172.5(3) . . . . ?
C11 C10 C9 C8 -176.80(18) . . . . ?
C5 N2 C4 N1 40.9(2) . . . . ?
C5 N2 C4 C3 161.16(16) . . . . ?
C5 N2 C4A N1 -43.2(10) . . . . ?
C5 N2 C4A C3 -160.1(4) . . . . ?
C5 C6 C7 C8 0.9(3) . . . . ?
C5 C10 C9 C8 0.7(3) . . . . ?
C6 C5 C10 C11 178.29(15) . . . . ?
C6 C5 C10 C9 0.7(3) . . . . ?
C6 C7 C8 C9 0.5(3) . . . . ?
C10 C5 C6 C7 -1.5(2) . . . . ?
C7 C8 C9 C10 -1.3(3) . . . . ?
C4 N1 C11 O1 -169.02(17) . . . . ?
C4 N1 C11 C10 12.5(3) . . . . ?
C4 N2 C5 C6 155.64(17) . . . . ?
C4 N2 C5 C10 -27.2(2) . . . . ?
C2 C3 C4 N1 -174.18(19) . . . . ?
C2 C3 C4 N2 66.4(3) . . . . ?
C1 C3 C4 N1 58.9(2) . . . . ?
C1 C3 C4 N2 -60.6(2) . . . . ?
C4A N1 C11 O1 146.4(5) . . . . ?
C4A N1 C11 C10 -32.0(6) . . . . ?
C4A N2 C5 C6 -157.5(6) . . . . ?
C4A N2 C5 C10 19.7(6) . . . . ?
C2A C3 C4A N1 -68.7(9) . . . . ?
C2A C3 C4A N2 51.5(10) . . . . ?
C1A C3 C4A N1 165.5(9) . . . . ?
C1A C3 C4A N2 -74.3(11) . . . . ?
